data_2016433
loop_
_publ_author_name
'Vladimir N. Nesterov'
'Lev N. Zakharov'
'Sergey S. Sarkisov'
'Michael J. Curley'
'Augustine Urbas'

_publ_section_title
;
 3,5-Bis{3-[4-(dimethylamino)phenyl]prop-2-enylidene}-1-methyl-4-piperidone
 and
 3,5-bis[3-(4-methoxyphenyl)prop-2-enylidene]-1-methyl-4-piperidone:
 potential biophotonic materials
;
_journal_coeditor_code GG3130
_journal_issue 2
_journal_name_full 'Acta Crystallographica Section C'
_journal_page_first o73
_journal_page_last o75
_journal_paper_doi 10.1107/S0108270107067741
_journal_volume 64
_journal_year 2008
_chemical_formula_iupac 'C28 H33 N3 O'
_chemical_formula_moiety 'C28 H33 N3 O'
_chemical_formula_sum 'C28 H33 N3 O'
_chemical_formula_weight 427.57
_chemical_melting_point 471
_chemical_name_systematic
;
3,5-Bis{3-[4-(dimethylamino)phenyl]prop-2-enylidene}-1-methyl-4-piperidone
;
_space_group_IT_number 14
_symmetry_cell_setting monoclinic
_symmetry_space_group_name_Hall '-P 2yn'
_symmetry_space_group_name_H-M 'P 1 21/n 1'
_atom_sites_solution_hydrogens geom
_atom_sites_solution_primary direct
_atom_sites_solution_secondary difmap
_audit_creation_method SHELXTL-2001
_cell_angle_alpha 90.00
_cell_angle_beta 100.539(2)
_cell_angle_gamma 90.00
_cell_formula_units_Z 4
_cell_length_a 15.5459(16)
_cell_length_b 6.1017(6)
_cell_length_c 25.163(3)
_cell_measurement_reflns_used 2979
_cell_measurement_temperature 173(2)
_cell_measurement_theta_max 23
_cell_measurement_theta_min 3
_cell_volume 2346.6(4)
_computing_cell_refinement 'SAINT (Bruker, 2004)'
_computing_data_collection 'SMART (Bruker, 2004)'
_computing_data_reduction 'SAINT (Bruker, 2004)'
_computing_molecular_graphics 'SHELXTL (Bruker, 2005)'
_computing_publication_material 'SHELXTL (Bruker, 2005)'
_computing_structure_refinement 'SHELXTL (Bruker, 2005)'
_computing_structure_solution 'SHELXTL (Bruker, 2005)'
_diffrn_ambient_temperature 173(2)
_diffrn_measured_fraction_theta_full 1.000
_diffrn_measured_fraction_theta_max 1.000
_diffrn_measurement_device_type 'Bruker SMART APEX CCD area-detector'
_diffrn_measurement_method '\f and \w scans'
_diffrn_radiation_monochromator graphite
_diffrn_radiation_source 'fine-focus sealed tube'
_diffrn_radiation_type MoK\a
_diffrn_radiation_wavelength 0.71073
_diffrn_reflns_av_R_equivalents 0.0453
_diffrn_reflns_av_sigmaI/netI 0.0352
_diffrn_reflns_limit_h_max 19
_diffrn_reflns_limit_h_min -19
_diffrn_reflns_limit_k_max 7
_diffrn_reflns_limit_k_min -7
_diffrn_reflns_limit_l_max 31
_diffrn_reflns_limit_l_min -31
_diffrn_reflns_number 23500
_diffrn_reflns_theta_full 26.02
_diffrn_reflns_theta_max 26.02
_diffrn_reflns_theta_min 1.65
_exptl_absorpt_coefficient_mu 0.074
_exptl_absorpt_correction_T_max 0.996
_exptl_absorpt_correction_T_min 0.905
_exptl_absorpt_correction_type multi-scan
_exptl_absorpt_process_details '(SADABS; Sheldrick, 1995)'
_exptl_crystal_colour red
_exptl_crystal_density_diffrn 1.210
_exptl_crystal_density_method 'not measured'
_exptl_crystal_description plate
_exptl_crystal_F_000 920
_exptl_crystal_size_max 0.34
_exptl_crystal_size_mid 0.14
_exptl_crystal_size_min 0.06
_refine_diff_density_max 0.212
_refine_diff_density_min -0.173
_refine_ls_extinction_method none
_refine_ls_goodness_of_fit_ref 1.007
_refine_ls_hydrogen_treatment constr
_refine_ls_matrix_type full
_refine_ls_number_parameters 294
_refine_ls_number_reflns 4641
_refine_ls_number_restraints 0
_refine_ls_restrained_S_all 1.007
_refine_ls_R_factor_all 0.0701
_refine_ls_R_factor_gt 0.0467
_refine_ls_shift/su_max 0.001
_refine_ls_shift/su_mean 0.000
_refine_ls_structure_factor_coef Fsqd
_refine_ls_weighting_details 'w=1/[\s^2^(Fo^2^)+(0.0504P)^2^+0.77P] where P=(Fo^2^+2Fc^2^)/3'
_refine_ls_weighting_scheme calc
_refine_ls_wR_factor_gt 0.1077
_refine_ls_wR_factor_ref 0.1224
_reflns_number_gt 3393
_reflns_number_total 4641
_reflns_threshold_expression I>2\s(I)
_cod_data_source_file gg3130.cif
_cod_data_source_block I
_cod_depositor_comments
;
The following automatic conversions were performed:
'_symmetry_cell_setting' value 'Monoclinic' changed to 'monoclinic'
according to '/home/saulius/struct/CIF-dictionaries/cif_core.dic'
dictionary named 'cif_core.dic' version 2.4.1 from 2010-06-29.

Automatic conversion script
Id: cif_fix_enum 1527 2010-12-29 10:47:43Z saulius 

The following automatic conversions were performed:

'_symmetry_cell_setting' value 'Monoclinic' changed to 'monoclinic'
according to /home/saulius/struct/CIF-dictionaries/cif_core.dic
dictionary named 'cif_core.dic' version 2.4.1 from 2010-06-29.

Automatic conversion script
Id: cif_fix_values 1715 2011-07-08 13:25:40Z adriana 
;
_cod_original_sg_symbol_H-M 'P 21/n'
_cod_database_code 2016433
_cod_database_fobs_code 2016433

loop_
_symmetry_equiv_pos_as_xyz
'x, y, z'
'-x+1/2, y+1/2, -z+1/2'
'-x, -y, -z'
'x-1/2, -y-1/2, z-1/2'

loop_
_atom_site_type_symbol
_atom_site_label
_atom_site_fract_x
_atom_site_fract_y
_atom_site_fract_z
_atom_site_U_iso_or_equiv
_atom_site_adp_type
_atom_site_calc_flag
_atom_site_refinement_flags
_atom_site_occupancy
O O1 0.47448(8) 0.10738(19) 0.71223(5) 0.0383(3) Uani d . 1
N N1 0.63284(9) 0.6230(2) 0.75048(5) 0.0314(3) Uani d . 1
N N2 0.34341(12) 0.7444(3) 1.08654(7) 0.0596(5) Uani d . 1
N N3 0.67719(11) 0.4831(2) 0.33889(6) 0.0401(4) Uani d . 1
C C1 0.68723(12) 0.8177(3) 0.76319(8) 0.0407(5) Uani d . 1
H H1A 0.7120 0.8195 0.8019 0.061 Uiso calc R 1
H H1B 0.6515 0.9492 0.7538 0.061 Uiso calc R 1
H H1C 0.7347 0.8153 0.7424 0.061 Uiso calc R 1
C C2 0.55952(11) 0.6251(3) 0.77920(7) 0.0313(4) Uani d . 1
H H2A 0.5208 0.7507 0.7666 0.038 Uiso calc R 1
H H2B 0.5817 0.6440 0.8184 0.038 Uiso calc R 1
C C3 0.50783(10) 0.4149(3) 0.76986(6) 0.0282(4) Uani d . 1
C C4 0.51027(11) 0.2885(3) 0.71974(7) 0.0291(4) Uani d . 1
C C5 0.55556(11) 0.3896(3) 0.67918(6) 0.0295(4) Uani d . 1
C C6 0.59930(12) 0.6078(3) 0.69252(7) 0.0356(4) Uani d . 1
H H6A 0.6480 0.6249 0.6725 0.043 Uiso calc R 1
H H6B 0.5567 0.7272 0.6813 0.043 Uiso calc R 1
C C7 0.45826(11) 0.3426(3) 0.80506(6) 0.0320(4) Uani d . 1
H H7A 0.4283 0.2076 0.7969 0.038 Uiso calc R 1
C C8 0.44699(11) 0.4524(3) 0.85370(6) 0.0331(4) Uani d . 1
H H8A 0.4758 0.5889 0.8618 0.040 Uiso calc R 1
C C9 0.39848(11) 0.3752(3) 0.88863(7) 0.0340(4) Uani d . 1
H H9A 0.3701 0.2388 0.8796 0.041 Uiso calc R 1
C C10 0.38433(11) 0.4761(3) 0.93852(7) 0.0323(4) Uani d . 1
C C11 0.33181(11) 0.3736(3) 0.97027(7) 0.0366(4) Uani d . 1
H H11A 0.3055 0.2372 0.9586 0.044 Uiso calc R 1
C C12 0.31641(12) 0.4623(3) 1.01810(7) 0.0409(5) Uani d . 1
H H12A 0.2789 0.3880 1.0380 0.049 Uiso calc R 1
C C13 0.35509(12) 0.6590(3) 1.03753(7) 0.0393(5) Uani d . 1
C C14 0.40751(13) 0.7663(3) 1.00571(8) 0.0437(5) Uani d . 1
H H14A 0.4338 0.9027 1.0174 0.052 Uiso calc R 1
C C15 0.42130(12) 0.6768(3) 0.95786(7) 0.0400(5) Uani d . 1
H H15A 0.4571 0.7534 0.9372 0.048 Uiso calc R 1
C C16 0.28310(15) 0.6442(4) 1.11632(8) 0.0652(7) Uani d . 1
H H16A 0.2946 0.4864 1.1195 0.098 Uiso calc R 1
H H16B 0.2230 0.6687 1.0973 0.098 Uiso calc R 1
H H16C 0.2906 0.7092 1.1525 0.098 Uiso calc R 1
C C17 0.3813(2) 0.9533(4) 1.10508(9) 0.0765(8) Uani d . 1
H H17A 0.4441 0.9514 1.1045 0.115 Uiso calc R 1
H H17B 0.3722 0.9802 1.1420 0.115 Uiso calc R 1
H H17C 0.3532 1.0699 1.0813 0.115 Uiso calc R 1
C C18 0.55512(11) 0.2867(3) 0.63163(7) 0.0316(4) Uani d . 1
H H18A 0.5303 0.1440 0.6281 0.038 Uiso calc R 1
C C19 0.58822(11) 0.3697(3) 0.58584(7) 0.0338(4) Uani d . 1
H H19A 0.6128 0.5127 0.5879 0.041 Uiso calc R 1
C C20 0.58586(11) 0.2540(3) 0.54022(7) 0.0337(4) Uani d . 1
H H20A 0.5652 0.1077 0.5412 0.040 Uiso calc R 1
C C21 0.61039(11) 0.3205(3) 0.48959(7) 0.0309(4) Uani d . 1
C C22 0.59848(11) 0.1750(3) 0.44612(7) 0.0323(4) Uani d . 1
H H22A 0.5750 0.0341 0.4509 0.039 Uiso calc R 1
C C23 0.61921(11) 0.2259(3) 0.39665(7) 0.0317(4) Uani d . 1
H H23A 0.6088 0.1217 0.3681 0.038 Uiso calc R 1
C C24 0.65555(11) 0.4306(3) 0.38801(7) 0.0310(4) Uani d . 1
C C25 0.66843(12) 0.5794(3) 0.43171(7) 0.0342(4) Uani d . 1
H H25A 0.6929 0.7194 0.4273 0.041 Uiso calc R 1
C C26 0.64614(11) 0.5257(3) 0.48061(7) 0.0340(4) Uani d . 1
H H26A 0.6552 0.6302 0.5091 0.041 Uiso calc R 1
C C27 0.67946(13) 0.3158(3) 0.29825(7) 0.0383(4) Uani d . 1
H H27A 0.6254 0.2296 0.2935 0.057 Uiso calc R 1
H H27B 0.7298 0.2193 0.3099 0.057 Uiso calc R 1
H H27C 0.6847 0.3855 0.2639 0.057 Uiso calc R 1
C C28 0.72492(15) 0.6832(3) 0.33276(8) 0.0511(6) Uani d . 1
H H28A 0.6933 0.8087 0.3441 0.077 Uiso calc R 1
H H28B 0.7304 0.7009 0.2948 0.077 Uiso calc R 1
H H28C 0.7833 0.6750 0.3553 0.077 Uiso calc R 1

loop_
_atom_site_aniso_label
_atom_site_aniso_U_11
_atom_site_aniso_U_22
_atom_site_aniso_U_33
_atom_site_aniso_U_12
_atom_site_aniso_U_13
_atom_site_aniso_U_23
O1 0.0542(8) 0.0292(7) 0.0333(7) -0.0080(6) 0.0132(6) -0.0043(5)
N1 0.0335(8) 0.0329(8) 0.0296(8) -0.0046(6) 0.0110(6) -0.0077(6)
N2 0.0671(12) 0.0772(14) 0.0406(10) 0.0047(11) 0.0263(9) -0.0147(10)
N3 0.0636(11) 0.0309(8) 0.0308(8) -0.0020(8) 0.0219(8) 0.0006(7)
C1 0.0399(10) 0.0411(11) 0.0433(11) -0.0104(9) 0.0134(9) -0.0121(9)
C2 0.0342(9) 0.0339(10) 0.0276(9) -0.0017(8) 0.0106(7) -0.0063(7)
C3 0.0304(9) 0.0281(9) 0.0258(9) 0.0016(7) 0.0048(7) -0.0012(7)
C4 0.0338(9) 0.0266(9) 0.0273(9) 0.0016(7) 0.0061(7) -0.0005(7)
C5 0.0334(9) 0.0301(9) 0.0255(9) 0.0019(7) 0.0066(7) -0.0007(7)
C6 0.0449(11) 0.0348(10) 0.0299(9) -0.0045(8) 0.0138(8) -0.0021(8)
C7 0.0356(10) 0.0330(10) 0.0276(9) -0.0020(8) 0.0060(7) -0.0012(7)
C8 0.0374(10) 0.0366(10) 0.0267(9) -0.0022(8) 0.0094(8) -0.0023(8)
C9 0.0356(10) 0.0373(10) 0.0291(9) -0.0047(8) 0.0062(7) -0.0033(8)
C10 0.0306(9) 0.0404(10) 0.0273(9) -0.0001(8) 0.0086(7) -0.0009(8)
C11 0.0339(10) 0.0448(11) 0.0319(10) -0.0059(8) 0.0078(8) 0.0015(8)
C12 0.0357(10) 0.0576(13) 0.0321(10) 0.0001(9) 0.0130(8) 0.0071(9)
C13 0.0379(10) 0.0525(12) 0.0288(10) 0.0085(9) 0.0095(8) -0.0036(9)
C14 0.0514(12) 0.0434(11) 0.0390(11) -0.0040(10) 0.0154(9) -0.0097(9)
C15 0.0454(11) 0.0442(11) 0.0336(10) -0.0078(9) 0.0156(9) -0.0036(9)
C16 0.0681(15) 0.098(2) 0.0346(11) 0.0301(14) 0.0241(11) 0.0078(12)
C17 0.135(2) 0.0547(15) 0.0432(13) 0.0216(16) 0.0260(15) -0.0123(12)
C18 0.0362(10) 0.0311(10) 0.0283(9) -0.0007(8) 0.0080(7) -0.0016(7)
C19 0.0404(10) 0.0355(10) 0.0266(9) -0.0032(8) 0.0091(8) -0.0027(8)
C20 0.0372(10) 0.0350(10) 0.0299(9) -0.0044(8) 0.0090(8) -0.0041(8)
C21 0.0339(9) 0.0335(10) 0.0260(9) 0.0006(8) 0.0076(7) -0.0026(7)
C22 0.0377(10) 0.0304(10) 0.0299(9) -0.0063(8) 0.0094(8) -0.0032(7)
C23 0.0393(10) 0.0306(9) 0.0264(9) -0.0006(8) 0.0091(7) -0.0059(7)
C24 0.0363(9) 0.0299(9) 0.0280(9) 0.0043(8) 0.0094(7) 0.0007(7)
C25 0.0439(10) 0.0262(9) 0.0342(10) -0.0002(8) 0.0116(8) -0.0015(8)
C26 0.0419(10) 0.0311(10) 0.0300(9) -0.0003(8) 0.0094(8) -0.0078(8)
C27 0.0481(11) 0.0409(11) 0.0277(9) 0.0042(9) 0.0117(8) -0.0008(8)
C28 0.0776(15) 0.0396(12) 0.0417(12) -0.0087(11) 0.0254(11) 0.0019(9)

loop_
_atom_type_symbol
_atom_type_description
_atom_type_scat_dispersion_real
_atom_type_scat_dispersion_imag
_atom_type_scat_source
C C 0.0033 0.0016 'International Tables Vol C Tables 4.2.6.8 and 6.1.1.4'
H H 0.0000 0.0000 'International Tables Vol C Tables 4.2.6.8 and 6.1.1.4'
N N 0.0061 0.0033 'International Tables Vol C Tables 4.2.6.8 and 6.1.1.4'
O O 0.0106 0.0060 'International Tables Vol C Tables 4.2.6.8 and 6.1.1.4'

loop_
_geom_angle_atom_site_label_1
_geom_angle_atom_site_label_2
_geom_angle_atom_site_label_3
_geom_angle
C2 N1 C6 109.10(13)
C2 N1 C1 111.01(13)
C6 N1 C1 110.94(14)
C13 N2 C16 120.6(2)
C13 N2 C17 120.59(19)
C16 N2 C17 118.19(18)
C24 N3 C27 120.70(15)
C24 N3 C28 120.32(15)
C27 N3 C28 116.01(14)
N1 C1 H1A 109.5
N1 C1 H1B 109.5
H1A C1 H1B 109.5
N1 C1 H1C 109.5
H1A C1 H1C 109.5
H1B C1 H1C 109.5
N1 C2 C3 110.97(13)
N1 C2 H2A 109.4
C3 C2 H2A 109.4
N1 C2 H2B 109.4
C3 C2 H2B 109.4
H2A C2 H2B 108.0
C7 C3 C4 119.61(15)
C7 C3 C2 121.81(15)
C4 C3 C2 118.56(14)
O1 C4 C5 121.73(15)
O1 C4 C3 120.89(15)
C5 C4 C3 117.37(15)
C18 C5 C4 119.50(16)
C18 C5 C6 122.55(15)
C4 C5 C6 117.94(14)
N1 C6 C5 110.08(14)
N1 C6 H6A 109.6
C5 C6 H6A 109.6
N1 C6 H6B 109.6
C5 C6 H6B 109.6
H6A C6 H6B 108.2
C3 C7 C8 125.53(16)
C3 C7 H7A 117.2
C8 C7 H7A 117.2
C9 C8 C7 124.45(17)
C9 C8 H8A 117.8
C7 C8 H8A 117.8
C8 C9 C10 127.57(17)
C8 C9 H9A 116.2
C10 C9 H9A 116.2
C11 C10 C15 116.11(16)
C11 C10 C9 120.27(17)
C15 C10 C9 123.61(16)
C12 C11 C10 122.56(18)
C12 C11 H11A 118.7
C10 C11 H11A 118.7
C11 C12 C13 120.82(17)
C11 C12 H12A 119.6
C13 C12 H12A 119.6
N2 C13 C12 121.37(18)
N2 C13 C14 121.19(19)
C12 C13 C14 117.43(16)
C15 C14 C13 120.93(19)
C15 C14 H14A 119.5
C13 C14 H14A 119.5
C14 C15 C10 122.12(18)
C14 C15 H15A 118.9
C10 C15 H15A 118.9
N2 C16 H16A 109.5
N2 C16 H16B 109.5
H16A C16 H16B 109.5
N2 C16 H16C 109.5
H16A C16 H16C 109.5
H16B C16 H16C 109.5
N2 C17 H17A 109.5
N2 C17 H17B 109.5
H17A C17 H17B 109.5
N2 C17 H17C 109.5
H17A C17 H17C 109.5
H17B C17 H17C 109.5
C5 C18 C19 127.00(17)
C5 C18 H18A 116.5
C19 C18 H18A 116.5
C20 C19 C18 122.82(17)
C20 C19 H19A 118.6
C18 C19 H19A 118.6
C19 C20 C21 129.20(17)
C19 C20 H20A 115.4
C21 C20 H20A 115.4
C22 C21 C26 116.18(15)
C22 C21 C20 119.41(16)
C26 C21 C20 124.42(15)
C23 C22 C21 123.07(16)
C23 C22 H22A 118.5
C21 C22 H22A 118.5
C22 C23 C24 120.53(16)
C22 C23 H23A 119.7
C24 C23 H23A 119.7
N3 C24 C23 121.17(15)
N3 C24 C25 121.75(16)
C23 C24 C25 117.09(15)
C26 C25 C24 121.29(16)
C26 C25 H25A 119.4
C24 C25 H25A 119.4
C25 C26 C21 121.83(16)
C25 C26 H26A 119.1
C21 C26 H26A 119.1
N3 C27 H27A 109.5
N3 C27 H27B 109.5
H27A C27 H27B 109.5
N3 C27 H27C 109.5
H27A C27 H27C 109.5
H27B C27 H27C 109.5
N3 C28 H28A 109.5
N3 C28 H28B 109.5
H28A C28 H28B 109.5
N3 C28 H28C 109.5
H28A C28 H28C 109.5
H28B C28 H28C 109.5

loop_
_geom_bond_atom_site_label_1
_geom_bond_atom_site_label_2
_geom_bond_distance
O1 C4 1.236(2)
N1 C2 1.457(2)
N1 C6 1.459(2)
N1 C1 1.460(2)
N2 C13 1.381(2)
N2 C16 1.439(3)
N2 C17 1.445(3)
N3 C24 1.377(2)
N3 C27 1.450(2)
N3 C28 1.451(2)
C1 H1A 0.9800
C1 H1B 0.9800
C1 H1C 0.9800
C2 C3 1.509(2)
C2 H2A 0.9900
C2 H2B 0.9900
C3 C7 1.350(2)
C3 C4 1.484(2)
C4 C5 1.477(2)
C5 C18 1.350(2)
C5 C6 1.505(2)
C6 H6A 0.9900
C6 H6B 0.9900
C7 C8 1.434(2)
C7 H7A 0.9500
C8 C9 1.344(2)
C8 H8A 0.9500
C9 C10 1.451(2)
C9 H9A 0.9500
C10 C11 1.391(2)
C10 C15 1.402(3)
C11 C12 1.380(2)
C11 H11A 0.9500
C12 C13 1.391(3)
C12 H12A 0.9500
C13 C14 1.404(3)
C14 C15 1.374(2)
C14 H14A 0.9500
C15 H15A 0.9500
C16 H16A 0.9800
C16 H16B 0.9800
C16 H16C 0.9800
C17 H17A 0.9800
C17 H17B 0.9800
C17 H17C 0.9800
C18 C19 1.437(2)
C18 H18A 0.9500
C19 C20 1.343(2)
C19 H19A 0.9500
C20 C21 1.453(2)
C20 H20A 0.9500
C21 C22 1.395(2)
C21 C26 1.404(2)
C22 C23 1.377(2)
C22 H22A 0.9500
C23 C24 1.404(2)
C23 H23A 0.9500
C24 C25 1.412(2)
C25 C26 1.378(2)
C25 H25A 0.9500
C26 H26A 0.9500
C27 H27A 0.9800
C27 H27B 0.9800
C27 H27C 0.9800
C28 H28A 0.9800
C28 H28B 0.9800
C28 H28C 0.9800

loop_
_geom_torsion_atom_site_label_1
_geom_torsion_atom_site_label_2
_geom_torsion_atom_site_label_3
_geom_torsion_atom_site_label_4
_geom_torsion
C6 N1 C2 C3 62.35(18)
C1 N1 C2 C3 -175.09(14)
N1 C2 C3 C7 156.21(16)
N1 C2 C3 C4 -25.4(2)
C7 C3 C4 O1 -7.1(2)
C2 C3 C4 O1 174.47(15)
C7 C3 C4 C5 171.84(15)
C2 C3 C4 C5 -6.6(2)
O1 C4 C5 C18 2.8(3)
C3 C4 C5 C18 -176.18(15)
O1 C4 C5 C6 -178.38(16)
C3 C4 C5 C6 2.7(2)
C2 N1 C6 C5 -66.31(18)
C1 N1 C6 C5 171.08(14)
C18 C5 C6 N1 -148.28(16)
C4 C5 C6 N1 32.9(2)
C4 C3 C7 C8 -177.30(15)
C2 C3 C7 C8 1.1(3)
C3 C7 C8 C9 -178.77(18)
C7 C8 C9 C10 179.75(17)
C8 C9 C10 C11 -179.98(18)
C8 C9 C10 C15 -0.1(3)
C15 C10 C11 C12 0.0(3)
C9 C10 C11 C12 179.86(17)
C10 C11 C12 C13 -1.5(3)
C16 N2 C13 C12 -6.7(3)
C17 N2 C13 C12 -177.5(2)
C16 N2 C13 C14 174.09(19)
C17 N2 C13 C14 3.3(3)
C11 C12 C13 N2 -177.01(18)
C11 C12 C13 C14 2.2(3)
N2 C13 C14 C15 177.76(19)
C12 C13 C14 C15 -1.4(3)
C13 C14 C15 C10 0.0(3)
C11 C10 C15 C14 0.8(3)
C9 C10 C15 C14 -179.09(18)
C4 C5 C18 C19 173.60(16)
C6 C5 C18 C19 -5.2(3)
C5 C18 C19 C20 179.20(18)
C18 C19 C20 C21 174.93(17)
C19 C20 C21 C22 -176.90(18)
C19 C20 C21 C26 3.1(3)
C26 C21 C22 C23 -0.6(3)
C20 C21 C22 C23 179.36(16)
C21 C22 C23 C24 1.1(3)
C27 N3 C24 C23 -12.3(3)
C28 N3 C24 C23 -171.99(18)
C27 N3 C24 C25 168.01(17)
C28 N3 C24 C25 8.3(3)
C22 C23 C24 N3 179.52(16)
C22 C23 C24 C25 -0.8(3)
N3 C24 C25 C26 179.66(16)
C23 C24 C25 C26 -0.1(3)
C24 C25 C26 C21 0.6(3)
C22 C21 C26 C25 -0.2(3)
C20 C21 C26 C25 179.80(17)

loop_
_cod_related_entry_id
_cod_related_entry_database
_cod_related_entry_code
1 ChemSpider 30654090
